data_7203545
loop_
_publ_author_name
'Banerjee, Rahul'
'Saha, Binoy K.'
'Desiraju, Gautam R.'

_publ_section_title
;
 Synthon robustness in saccharinate salts of some substituted pyridines
;
_journal_issue 9
_journal_name_full CrystEngComm
_journal_page_first 680
_journal_paper_doi 10.1039/b608926g
_journal_volume 8
_journal_year 2006
_chemical_formula_moiety 'C10 H10 N2, 2(C7 H4 N O3 S)'
_chemical_formula_sum 'C24 H18 N4 O6 S2'
_chemical_formula_weight 522.54
_chemical_melting_point 194
_chemical_name_common 'Saccharin, 4,4'-bipyridine'
_chemical_name_systematic
;
Saccharin, 4,4'-bipyridine
;
_space_group_IT_number 14
_symmetry_cell_setting monoclinic
_symmetry_space_group_name_Hall '-P 2yn'
_symmetry_space_group_name_H-M 'P 1 21/n 1'
_atom_sites_solution_hydrogens geom
_atom_sites_solution_primary direct
_atom_sites_solution_secondary difmap
_audit_creation_method SHELXL-97
_cell_angle_alpha 90.00
_cell_angle_beta 105.089(19)
_cell_angle_gamma 90.00
_cell_formula_units_Z 2
_cell_length_a 9.705(11)
_cell_length_b 11.706(13)
_cell_length_c 10.411(11)
_cell_measurement_temperature 298(2)
_cell_volume 1142(2)
_computing_cell_refinement 'Bruker SMART'
_computing_data_collection 'Bruker SMART'
_computing_data_reduction 'Bruker SAINT'
_computing_molecular_graphics 'Bruker SHELXTL'
_computing_publication_material 'Bruker SHELXTL'
_computing_structure_refinement 'SHELXL-97 (Sheldrick, 1997)'
_computing_structure_solution 'SHELXS-97 (Sheldrick, 1990)'
_diffrn_ambient_temperature 298(2)
_diffrn_measured_fraction_theta_full 0.997
_diffrn_measured_fraction_theta_max 0.997
_diffrn_measurement_device_type 'CCD area detector'
_diffrn_measurement_method 'phi and omega scans'
_diffrn_radiation_monochromator graphite
_diffrn_radiation_source 'fine-focus sealed tube'
_diffrn_radiation_type MoK\a
_diffrn_radiation_wavelength 0.71073
_diffrn_reflns_av_R_equivalents 0.0803
_diffrn_reflns_av_sigmaI/netI 0.0876
_diffrn_reflns_limit_h_max 12
_diffrn_reflns_limit_h_min -12
_diffrn_reflns_limit_k_max 15
_diffrn_reflns_limit_k_min -13
_diffrn_reflns_limit_l_max 13
_diffrn_reflns_limit_l_min -13
_diffrn_reflns_number 7265
_diffrn_reflns_theta_full 28.00
_diffrn_reflns_theta_max 28.00
_diffrn_reflns_theta_min 2.56
_exptl_absorpt_coefficient_mu 0.285
_exptl_absorpt_correction_T_max 0.9732
_exptl_absorpt_correction_T_min 0.9217
_exptl_absorpt_correction_type multi-scan
_exptl_absorpt_process_details 'Bruker Nonius area detector scaling and absorption correction - V2.10'
_exptl_crystal_colour colorless
_exptl_crystal_density_diffrn 1.520
_exptl_crystal_density_method 'not measured'
_exptl_crystal_description block
_exptl_crystal_F_000 540
_exptl_crystal_size_max 0.27
_exptl_crystal_size_mid 0.17
_exptl_crystal_size_min 0.10
_refine_diff_density_max 0.196
_refine_diff_density_min -0.327
_refine_diff_density_rms 0.053
_refine_ls_extinction_method none
_refine_ls_goodness_of_fit_ref 0.899
_refine_ls_hydrogen_treatment mixed
_refine_ls_matrix_type full
_refine_ls_number_parameters 166
_refine_ls_number_reflns 2744
_refine_ls_number_restraints 0
_refine_ls_restrained_S_all 0.899
_refine_ls_R_factor_all 0.1036
_refine_ls_R_factor_gt 0.0438
_refine_ls_shift/su_max 0.001
_refine_ls_shift/su_mean 0.000
_refine_ls_structure_factor_coef Fsqd
_refine_ls_weighting_details 'calc w=1/[\s^2^(Fo^2^)+(0.0477P)^2^+0.0000P] where P=(Fo^2^+2Fc^2^)/3'
_refine_ls_weighting_scheme calc
_refine_ls_wR_factor_gt 0.0899
_refine_ls_wR_factor_ref 0.1070
_reflns_number_gt 1460
_reflns_number_total 2744
_reflns_threshold_expression >2sigma(I)
_cod_data_source_file b608926g.txt
_cod_data_source_block 4abks2_a
_cod_original_sg_symbol_H-M P21/n
_cod_database_code 7203545

loop_
_symmetry_equiv_pos_as_xyz
'x, y, z'
'-x+1/2, y+1/2, -z+1/2'
'-x, -y, -z'
'x-1/2, -y-1/2, z-1/2'

loop_
_atom_site_label
_atom_site_type_symbol
_atom_site_fract_x
_atom_site_fract_y
_atom_site_fract_z
_atom_site_U_iso_or_equiv
_atom_site_adp_type
_atom_site_occupancy
_atom_site_symmetry_multiplicity
_atom_site_calc_flag
_atom_site_refinement_flags
_atom_site_disorder_assembly
_atom_site_disorder_group
C2 C 0.7758(2) 0.3312(2) 0.1811(2) 0.0416(6) Uani 1 1 d . . .
C7 C 0.8754(2) 0.2539(2) 0.2503(2) 0.0418(6) Uani 1 1 d . . .
C6 C 0.8726(2) 0.2114(2) 0.3738(2) 0.0475(6) Uani 1 1 d . . .
H6 H 0.9403 0.1595 0.4196 0.057 Uiso 1 1 calc R . .
C5 C 0.7632(3) 0.2508(2) 0.4253(2) 0.0559(7) Uani 1 1 d . . .
H5 H 0.7568 0.2238 0.5075 0.067 Uiso 1 1 calc R . .
C4 C 0.6636(3) 0.3288(2) 0.3579(2) 0.0553(7) Uani 1 1 d . . .
H4 H 0.5923 0.3539 0.3960 0.066 Uiso 1 1 calc R . .
C3 C 0.6683(2) 0.3701(2) 0.2345(2) 0.0498(6) Uani 1 1 d . . .
H3 H 0.6012 0.4225 0.1890 0.060 Uiso 1 1 calc R . .
C1 C 0.8058(3) 0.3624(2) 0.0497(2) 0.0479(6) Uani 1 1 d . . .
C8 C 0.9616(3) 0.4202(2) 0.7689(2) 0.0621(8) Uani 1 1 d . . .
H8 H 1.0058 0.3795 0.8452 0.074 Uiso 1 1 calc R . .
C10 C 0.9655(2) 0.49326(19) 0.5558(2) 0.0347(5) Uani 1 1 d . . .
C11 C 0.8336(2) 0.5406(2) 0.5492(2) 0.0448(6) Uani 1 1 d . . .
H11 H 0.7878 0.5831 0.4749 0.054 Uiso 1 1 calc R . .
C12 C 0.7693(2) 0.5256(2) 0.6509(2) 0.0493(6) Uani 1 1 d . . .
H12 H 0.6803 0.5579 0.6450 0.059 Uiso 1 1 calc R . .
C9 C 1.0289(3) 0.4329(2) 0.6691(2) 0.0571(7) Uani 1 1 d . . .
H9 H 1.1184 0.4004 0.6782 0.069 Uiso 1 1 calc R . .
N2 N 0.8334(2) 0.46563(18) 0.7570(2) 0.0466(5) Uani 1 1 d . . .
O1 O 0.97945(16) 0.10683(14) 0.10943(15) 0.0532(5) Uani 1 1 d . . .
O2 O 1.13720(16) 0.25992(15) 0.21410(16) 0.0573(5) Uani 1 1 d . . .
O3 O 0.73099(18) 0.43301(15) -0.02748(16) 0.0610(5) Uani 1 1 d . . .
S1 S 0.99369(6) 0.22431(6) 0.15054(6) 0.04273(19) Uani 1 1 d . . .
N1 N 0.9199(2) 0.30756(18) 0.02895(18) 0.0503(5) Uani 1 1 d . . .
H2A H 0.793(3) 0.458(2) 0.828(3) 0.075 Uiso 1 1 d . . .

loop_
_atom_site_aniso_label
_atom_site_aniso_U_11
_atom_site_aniso_U_22
_atom_site_aniso_U_33
_atom_site_aniso_U_23
_atom_site_aniso_U_13
_atom_site_aniso_U_12
C2 0.0481(14) 0.0440(14) 0.0374(12) -0.0069(12) 0.0193(11) -0.0099(11)
C7 0.0450(13) 0.0440(16) 0.0404(12) -0.0093(11) 0.0185(10) -0.0095(11)
C6 0.0543(15) 0.0519(16) 0.0387(13) -0.0014(12) 0.0166(11) -0.0073(11)
C5 0.0696(18) 0.066(2) 0.0403(14) -0.0074(14) 0.0298(13) -0.0174(14)
C4 0.0612(17) 0.0626(18) 0.0539(15) -0.0128(15) 0.0359(13) -0.0060(14)
C3 0.0569(15) 0.0471(16) 0.0523(14) -0.0068(13) 0.0265(12) 0.0009(12)
C1 0.0555(16) 0.0499(17) 0.0440(13) -0.0007(13) 0.0231(12) -0.0035(12)
C8 0.0661(18) 0.074(2) 0.0541(15) 0.0276(15) 0.0293(13) 0.0241(14)
C10 0.0349(12) 0.0334(13) 0.0362(12) 0.0004(10) 0.0098(9) -0.0032(9)
C11 0.0410(14) 0.0544(17) 0.0389(12) 0.0088(12) 0.0103(10) 0.0071(11)
C12 0.0385(14) 0.0594(17) 0.0522(15) 0.0079(14) 0.0156(11) 0.0036(11)
C9 0.0507(15) 0.0710(19) 0.0556(15) 0.0271(14) 0.0246(12) 0.0226(13)
N2 0.0518(13) 0.0480(13) 0.0460(12) 0.0036(11) 0.0236(10) -0.0001(10)
O1 0.0528(11) 0.0498(12) 0.0599(10) -0.0182(9) 0.0196(8) -0.0033(8)
O2 0.0433(10) 0.0692(14) 0.0599(11) -0.0101(10) 0.0146(8) -0.0158(8)
O3 0.0696(12) 0.0670(13) 0.0541(11) 0.0141(10) 0.0300(9) 0.0148(10)
S1 0.0423(4) 0.0498(4) 0.0402(3) -0.0064(3) 0.0180(2) -0.0054(3)
N1 0.0526(13) 0.0659(15) 0.0387(11) 0.0062(10) 0.0234(9) 0.0055(10)

loop_
_atom_type_symbol
_atom_type_description
_atom_type_scat_dispersion_real
_atom_type_scat_dispersion_imag
_atom_type_scat_source
C C 0.0033 0.0016 'International Tables Vol C Tables 4.2.6.8 and 6.1.1.4'
H H 0.0000 0.0000 'International Tables Vol C Tables 4.2.6.8 and 6.1.1.4'
N N 0.0061 0.0033 'International Tables Vol C Tables 4.2.6.8 and 6.1.1.4'
O O 0.0106 0.0060 'International Tables Vol C Tables 4.2.6.8 and 6.1.1.4'
S S 0.1246 0.1234 'International Tables Vol C Tables 4.2.6.8 and 6.1.1.4'

loop_
_geom_angle_atom_site_label_1
_geom_angle_atom_site_label_2
_geom_angle_atom_site_label_3
_geom_angle
_geom_angle_site_symmetry_1
_geom_angle_site_symmetry_3
_geom_angle_publ_flag
C3 C2 C7 120.3(2) . . ?
C3 C2 C1 128.8(2) . . ?
C7 C2 C1 110.8(2) . . ?
C2 C7 C6 122.7(2) . . ?
C2 C7 S1 107.10(17) . . ?
C6 C7 S1 130.2(2) . . ?
C7 C6 C5 116.2(2) . . ?
C7 C6 H6 121.9 . . ?
C5 C6 H6 121.9 . . ?
C4 C5 C6 121.9(2) . . ?
C4 C5 H5 119.0 . . ?
C6 C5 H5 119.0 . . ?
C5 C4 C3 120.9(2) . . ?
C5 C4 H4 119.5 . . ?
C3 C4 H4 119.5 . . ?
C2 C3 C4 118.0(2) . . ?
C2 C3 H3 121.0 . . ?
C4 C3 H3 121.0 . . ?
O3 C1 N1 125.4(2) . . ?
O3 C1 C2 121.6(2) . . ?
N1 C1 C2 113.0(2) . . ?
N2 C8 C9 120.3(2) . . ?
N2 C8 H8 119.8 . . ?
C9 C8 H8 119.8 . . ?
C9 C10 C11 116.84(19) . . ?
C9 C10 C10 122.1(2) . 3_766 ?
C11 C10 C10 121.1(2) . 3_766 ?
C12 C11 C10 120.8(2) . . ?
C12 C11 H11 119.6 . . ?
C10 C11 H11 119.6 . . ?
N2 C12 C11 120.2(2) . . ?
N2 C12 H12 119.9 . . ?
C11 C12 H12 119.9 . . ?
C8 C9 C10 120.7(2) . . ?
C8 C9 H9 119.7 . . ?
C10 C9 H9 119.7 . . ?
C12 N2 C8 121.1(2) . . ?
C12 N2 H2A 120.7(17) . . ?
C8 N2 H2A 118.0(16) . . ?
O1 S1 O2 114.89(10) . . ?
O1 S1 N1 110.89(12) . . ?
O2 S1 N1 111.41(11) . . ?
O1 S1 C7 109.60(10) . . ?
O2 S1 C7 111.78(12) . . ?
N1 S1 C7 96.85(12) . . ?
C1 N1 S1 112.25(16) . . ?

loop_
_geom_bond_atom_site_label_1
_geom_bond_atom_site_label_2
_geom_bond_distance
_geom_bond_site_symmetry_2
_geom_bond_publ_flag
C2 C3 1.381(3) . ?
C2 C7 1.382(3) . ?
C2 C1 1.516(3) . ?
C7 C6 1.385(3) . ?
C7 S1 1.772(3) . ?
C6 C5 1.386(3) . ?
C6 H6 0.9300 . ?
C5 C4 1.381(4) . ?
C5 H5 0.9300 . ?
C4 C3 1.385(3) . ?
C4 H4 0.9300 . ?
C3 H3 0.9300 . ?
C1 O3 1.246(3) . ?
C1 N1 1.345(3) . ?
C8 N2 1.328(3) . ?
C8 C9 1.372(3) . ?
C8 H8 0.9300 . ?
C10 C9 1.375(3) . ?
C10 C11 1.380(3) . ?
C10 C10 1.493(4) 3_766 ?
C11 C12 1.373(3) . ?
C11 H11 0.9300 . ?
C12 N2 1.320(3) . ?
C12 H12 0.9300 . ?
C9 H9 0.9300 . ?
N2 H2A 0.93(3) . ?
O1 S1 1.436(2) . ?
O2 S1 1.439(2) . ?
S1 N1 1.610(2) . ?

loop_
_geom_torsion_atom_site_label_1
_geom_torsion_atom_site_label_2
_geom_torsion_atom_site_label_3
_geom_torsion_atom_site_label_4
_geom_torsion
_geom_torsion_site_symmetry_1
_geom_torsion_site_symmetry_2
_geom_torsion_site_symmetry_3
_geom_torsion_site_symmetry_4
_geom_torsion_publ_flag
C3 C2 C7 C6 0.5(4) . . . . ?
C1 C2 C7 C6 179.9(2) . . . . ?
C3 C2 C7 S1 179.73(19) . . . . ?
C1 C2 C7 S1 -0.9(2) . . . . ?
C2 C7 C6 C5 0.0(3) . . . . ?
S1 C7 C6 C5 -178.94(18) . . . . ?
C7 C6 C5 C4 -0.7(4) . . . . ?
C6 C5 C4 C3 0.7(4) . . . . ?
C7 C2 C3 C4 -0.5(4) . . . . ?
C1 C2 C3 C4 -179.7(2) . . . . ?
C5 C4 C3 C2 -0.1(4) . . . . ?
C3 C2 C1 O3 1.0(4) . . . . ?
C7 C2 C1 O3 -178.3(2) . . . . ?
C3 C2 C1 N1 -179.8(2) . . . . ?
C7 C2 C1 N1 0.9(3) . . . . ?
C9 C10 C11 C12 -1.1(4) . . . . ?
C10 C10 C11 C12 178.5(3) 3_766 . . . ?
C10 C11 C12 N2 0.1(4) . . . . ?
N2 C8 C9 C10 0.3(4) . . . . ?
C11 C10 C9 C8 0.8(4) . . . . ?
C10 C10 C9 C8 -178.7(3) 3_766 . . . ?
C11 C12 N2 C8 1.1(4) . . . . ?
C9 C8 N2 C12 -1.3(4) . . . . ?
C2 C7 S1 O1 -114.43(18) . . . . ?
C6 C7 S1 O1 64.7(2) . . . . ?
C2 C7 S1 O2 117.01(18) . . . . ?
C6 C7 S1 O2 -63.9(3) . . . . ?
C2 C7 S1 N1 0.66(18) . . . . ?
C6 C7 S1 N1 179.8(2) . . . . ?
O3 C1 N1 S1 178.7(2) . . . . ?
C2 C1 N1 S1 -0.4(3) . . . . ?
O1 S1 N1 C1 113.89(19) . . . . ?
O2 S1 N1 C1 -116.8(2) . . . . ?
C7 S1 N1 C1 -0.2(2) . . . . ?
